data_4119961
loop_
_publ_author_name
'Mae Joanne B. Aguila'
'Yosra M. Badiei'
'Timothy H. Warren'

_publ_contact_author 'Timothy H. Warren'
_publ_contact_author_email thw@georgetown.edu
_publ_section_title
;
 Mechanistic Insights into C-H Amination via Dicopper Nitrenes
;
_journal_name_full 'Journal of the American Chemical Society'
_journal_page_first 9399
_journal_page_last 9406
_journal_paper_doi 10.1021/ja400879m
_journal_volume 135
_journal_year 2013
_chemical_formula_moiety 'C42.50 H43 Cl8 Cu2 N5'
_chemical_formula_sum 'C42.5 H43 Cl8 Cu2 N5'
_chemical_formula_weight 1034.50
_chemical_name_common {Cl2NN]Cu}2(NC6H11)
_chemical_name_systematic
; 
 ? 
;
_space_group_IT_number 15
_symmetry_cell_setting monoclinic
_symmetry_space_group_name_Hall '-C 2yc'
_symmetry_space_group_name_H-M 'C 1 2/c 1'
_atom_sites_solution_hydrogens geom
_atom_sites_solution_primary direct
_atom_sites_solution_secondary difmap
_audit_creation_method SHELXL-97
_cell_angle_alpha 90.00
_cell_angle_beta 94.2220(10)
_cell_angle_gamma 90.00
_cell_formula_units_Z 8
_cell_length_a 22.290(2)
_cell_length_b 10.9720(10)
_cell_length_c 37.221(4)
_cell_measurement_reflns_used 9379
_cell_measurement_temperature 100(2)
_cell_measurement_theta_max 28.188
_cell_measurement_theta_min 2.591
_cell_volume 9078.3(15)
_computing_cell_refinement 'Bruker APEXII'
_computing_data_collection 'Bruker APEXII'
_computing_data_reduction 'Bruker APEXII'
_computing_molecular_graphics 'ORTEP-3 for Windows; Ferrugia L J (1997), J. Appl.Cryst. 30, 565'
_computing_publication_material 'Bruker SHELXTL'
_computing_structure_refinement 'SHELXL-97 (Sheldrick, 1997)'
_computing_structure_solution 'SHELXS-97 (Sheldrick, 1990)'
_diffrn_ambient_temperature 100(2)
_diffrn_measured_fraction_theta_full 0.998
_diffrn_measured_fraction_theta_max 0.998
_diffrn_radiation_monochromator graphite
_diffrn_radiation_source 'fine-focus sealed tube'
_diffrn_radiation_type MoK\a
_diffrn_radiation_wavelength 0.71073
_diffrn_reflns_av_R_equivalents 0.0943
_diffrn_reflns_av_sigmaI/netI 0.0949
_diffrn_reflns_limit_h_max 28
_diffrn_reflns_limit_h_min -28
_diffrn_reflns_limit_k_max 14
_diffrn_reflns_limit_k_min -14
_diffrn_reflns_limit_l_max 47
_diffrn_reflns_limit_l_min -47
_diffrn_reflns_number 38294
_diffrn_reflns_theta_full 27.00
_diffrn_reflns_theta_max 27.00
_diffrn_reflns_theta_min 1.83
_exptl_absorpt_coefficient_mu 1.445
_exptl_absorpt_correction_T_max 0.7457
_exptl_absorpt_correction_T_min 0.6296
_exptl_absorpt_correction_type multi-scan
_exptl_absorpt_process_details 'SADABS based on Blessing's method; Blessing, Acta. Cryst. (1995) A51 33-38'
_exptl_crystal_colour purple
_exptl_crystal_density_diffrn 1.514
_exptl_crystal_description plate
_exptl_crystal_F_000 4216
_exptl_crystal_size_max 0.21
_exptl_crystal_size_mid 0.15
_exptl_crystal_size_min 0.09
_refine_diff_density_max 0.900
_refine_diff_density_min -0.825
_refine_diff_density_rms 0.106
_refine_ls_extinction_method none
_refine_ls_goodness_of_fit_ref 0.958
_refine_ls_hydrogen_treatment constr
_refine_ls_matrix_type full
_refine_ls_number_parameters 547
_refine_ls_number_reflns 9875
_refine_ls_number_restraints 37
_refine_ls_restrained_S_all 0.959
_refine_ls_R_factor_all 0.1148
_refine_ls_R_factor_gt 0.0559
_refine_ls_shift/su_max 0.001
_refine_ls_shift/su_mean 0.000
_refine_ls_structure_factor_coef Fsqd
_refine_ls_weighting_details 'calc w=1/[\s^2^(Fo^2^)+(0.0593P)^2^+0.0000P] where P=(Fo^2^+2Fc^2^)/3'
_refine_ls_weighting_scheme calc
_refine_ls_wR_factor_gt 0.1122
_refine_ls_wR_factor_ref 0.1266
_reflns_number_gt 5885
_reflns_number_total 9875
_reflns_threshold_expression >2sigma(I)
_cod_data_source_file ja400879m_si_004.cif
_cod_data_source_block '[{Cl2NN]Cu}2(NC6H11)'
_cod_original_cell_volume 9078.2(15)
_cod_original_formula_sum 'C42.50 H43 Cl8 Cu2 N5'
_cod_database_code 4119961

loop_
_symmetry_equiv_pos_as_xyz
'x, y, z'
'-x, y, -z+1/2'
'x+1/2, y+1/2, z'
'-x+1/2, y+1/2, -z+1/2'
'-x, -y, -z'
'x, -y, z-1/2'
'-x+1/2, -y+1/2, -z'
'x+1/2, -y+1/2, z-1/2'

loop_
_atom_site_label
_atom_site_type_symbol
_atom_site_fract_x
_atom_site_fract_y
_atom_site_fract_z
_atom_site_U_iso_or_equiv
_atom_site_adp_type
_atom_site_occupancy
_atom_site_symmetry_multiplicity
_atom_site_calc_flag
_atom_site_refinement_flags
_atom_site_disorder_assembly
_atom_site_disorder_group
Cu1 Cu 0.20077(2) 0.84879(5) 0.129532(14) 0.02058(14) Uani 1 1 d . . .
Cu2 Cu 0.10248(2) 0.73660(5) 0.087259(13) 0.01946(13) Uani 1 1 d . . .
Cl8 Cl 0.23916(5) 0.77126(10) 0.04727(3) 0.0286(3) Uani 1 1 d . . .
Cl5 Cl -0.02071(5) 0.55163(11) 0.09450(3) 0.0359(3) Uani 1 1 d . . .
Cl7 Cl 0.06492(5) 0.43665(10) 0.01706(3) 0.0326(3) Uani 1 1 d . . .
Cl4 Cl 0.13494(6) 1.02047(11) 0.04927(3) 0.0381(3) Uani 1 1 d . . .
Cl6 Cl 0.00264(6) 1.03536(11) 0.11568(4) 0.0440(3) Uani 1 1 d . . .
Cl3 Cl 0.24563(6) 1.16091(12) 0.17596(4) 0.0476(4) Uani 1 1 d . . .
Cl1 Cl 0.26561(7) 0.52747(11) 0.11912(4) 0.0469(4) Uani 1 1 d . . .
Cl2 Cl 0.31675(8) 0.88608(17) 0.21591(4) 0.0740(6) Uani 1 1 d . . .
C18 C -0.00229(19) 0.8271(4) 0.04444(12) 0.0222(10) Uani 1 1 d . . .
N5 N 0.13405(15) 0.7595(3) 0.13279(9) 0.0218(8) Uani 1 1 d . . .
N1 N 0.28156(16) 0.7892(3) 0.14251(9) 0.0241(8) Uani 1 1 d . . .
N2 N 0.22731(16) 1.0019(3) 0.11172(9) 0.0200(8) Uani 1 1 d . . .
N3 N 0.02114(15) 0.7972(3) 0.07739(9) 0.0217(8) Uani 1 1 d . . .
N4 N 0.11175(15) 0.6884(3) 0.03818(9) 0.0202(8) Uani 1 1 d . . .
C17 C 0.1421(2) 1.1224(4) 0.08495(13) 0.0283(11) Uani 1 1 d . . .
C1 C 0.3296(2) 0.8316(4) 0.12744(12) 0.0267(10) Uani 1 1 d . . .
C3 C 0.28241(19) 1.0190(4) 0.10018(11) 0.0234(10) Uani 1 1 d . . .
C30 C 0.14041(19) 0.4772(4) 0.02368(12) 0.0240(10) Uani 1 1 d . . .
C34 C 0.2173(2) 0.6242(4) 0.03615(11) 0.0237(10) Uani 1 1 d . . .
C6 C 0.28902(19) 0.6996(4) 0.16963(12) 0.0283(11) Uani 1 1 d . . .
C31 C 0.1833(2) 0.3879(4) 0.01980(12) 0.0297(11) Uani 1 1 d . . .
H31 H 0.1713 0.3065 0.0143 0.036 Uiso 1 1 calc R . .
C29 C 0.15563(19) 0.5982(4) 0.03205(11) 0.0203(9) Uani 1 1 d . . .
C22 C 0.0959(2) 0.7090(4) -0.02780(11) 0.0276(11) Uani 1 1 d . . .
H22A H 0.1396 0.7147 -0.0291 0.041 Uiso 1 1 calc R . .
H22B H 0.0759 0.7679 -0.0445 0.041 Uiso 1 1 calc R . .
H22C H 0.0825 0.6265 -0.0344 0.041 Uiso 1 1 calc R . .
C2 C 0.3285(2) 0.9347(4) 0.10510(12) 0.0264(10) Uani 1 1 d . . .
H2 H 0.3629 0.9480 0.0920 0.032 Uiso 1 1 calc R . .
C12 C 0.1873(2) 1.1021(4) 0.11195(12) 0.0237(10) Uani 1 1 d . . .
C24 C -0.0392(2) 0.6827(4) 0.11766(12) 0.0266(10) Uani 1 1 d . . .
C25 C -0.0756(2) 0.6756(5) 0.14667(12) 0.0315(11) Uani 1 1 d . . .
H25 H -0.0915 0.5994 0.1535 0.038 Uiso 1 1 calc R . .
C21 C -0.0664(2) 0.8756(4) 0.03975(13) 0.0329(12) Uani 1 1 d . . .
H21A H -0.0945 0.8114 0.0458 0.049 Uiso 1 1 calc R . .
H21B H -0.0754 0.9010 0.0147 0.049 Uiso 1 1 calc R . .
H21C H -0.0705 0.9455 0.0558 0.049 Uiso 1 1 calc R . .
C35 C 0.1064(2) 0.7304(4) 0.16588(11) 0.0233(10) Uani 1 1 d . . .
H35 H 0.0623 0.7454 0.1611 0.028 Uiso 1 1 calc R . .
C7 C 0.2806(2) 0.5756(5) 0.16321(13) 0.0367(12) Uani 1 1 d . . .
C23 C -0.01691(19) 0.7937(4) 0.10640(11) 0.0236(10) Uani 1 1 d . . .
C14 C 0.1523(2) 1.2837(4) 0.14201(16) 0.0456(14) Uani 1 1 d . . .
H14 H 0.1555 1.3392 0.1616 0.055 Uiso 1 1 calc R . .
C28 C -0.0291(2) 0.8966(4) 0.12669(12) 0.0288(11) Uani 1 1 d . . .
C19 C 0.0288(2) 0.8087(4) 0.01368(12) 0.0246(10) Uani 1 1 d . . .
H19 H 0.0133 0.8498 -0.0075 0.029 Uiso 1 1 calc R . .
C4 C 0.3895(2) 0.7671(5) 0.13473(15) 0.0412(13) Uani 1 1 d . . .
H4A H 0.4031 0.7757 0.1602 0.062 Uiso 1 1 calc R . .
H4B H 0.4193 0.8034 0.1199 0.062 Uiso 1 1 calc R . .
H4C H 0.3848 0.6804 0.1288 0.062 Uiso 1 1 calc R . .
C16 C 0.1031(2) 1.2206(4) 0.08544(15) 0.0367(12) Uani 1 1 d . . .
H16 H 0.0728 1.2325 0.0664 0.044 Uiso 1 1 calc R . .
C5 C 0.2957(2) 1.1389(4) 0.08185(13) 0.0329(11) Uani 1 1 d . . .
H5A H 0.2652 1.1537 0.0620 0.049 Uiso 1 1 calc R . .
H5B H 0.3355 1.1349 0.0724 0.049 Uiso 1 1 calc R . .
H5C H 0.2949 1.2055 0.0994 0.049 Uiso 1 1 calc R . .
C20 C 0.08004(19) 0.7368(4) 0.01027(11) 0.0211(9) Uani 1 1 d . . .
C33 C 0.2609(2) 0.5356(4) 0.03193(12) 0.0293(11) Uani 1 1 d . . .
H33 H 0.3024 0.5563 0.0345 0.035 Uiso 1 1 calc R . .
C26 C -0.0882(2) 0.7798(5) 0.16514(12) 0.0342(12) Uani 1 1 d . . .
H26 H -0.1131 0.7756 0.1848 0.041 Uiso 1 1 calc R . .
C36 C 0.1135(2) 0.5971(4) 0.17550(13) 0.0394(13) Uani 1 1 d . . .
H36A H 0.1568 0.5774 0.1795 0.047 Uiso 1 1 calc R . .
H36B H 0.0964 0.5468 0.1551 0.047 Uiso 1 1 calc R . .
C32 C 0.2432(2) 0.4175(4) 0.02394(12) 0.0315(11) Uani 1 1 d . . .
H32 H 0.2728 0.3563 0.0213 0.038 Uiso 1 1 calc R . .
C13 C 0.1907(2) 1.1850(4) 0.14099(13) 0.0336(12) Uani 1 1 d . . .
C37 C 0.0816(3) 0.5651(5) 0.20961(14) 0.0478(15) Uani 1 1 d . . .
H37A H 0.0376 0.5746 0.2046 0.057 Uiso 1 1 calc R . .
H37B H 0.0897 0.4789 0.2161 0.057 Uiso 1 1 calc R . .
C40 C 0.1272(3) 0.8099(5) 0.19779(13) 0.0453(14) Uani 1 1 d . . .
H40A H 0.1202 0.8966 0.1914 0.054 Uiso 1 1 calc R . .
H40B H 0.1710 0.7984 0.2034 0.054 Uiso 1 1 calc R . .
C11 C 0.3024(2) 0.7325(6) 0.20610(13) 0.0471(15) Uani 1 1 d . . .
C15 C 0.1088(2) 1.3000(5) 0.11378(16) 0.0464(14) Uani 1 1 d . . .
H15 H 0.0824 1.3679 0.1142 0.056 Uiso 1 1 calc R . .
C38 C 0.1026(3) 0.6458(6) 0.24105(15) 0.0558(16) Uani 1 1 d . . .
H38A H 0.0796 0.6262 0.2621 0.067 Uiso 1 1 calc R . .
H38B H 0.1457 0.6303 0.2478 0.067 Uiso 1 1 calc R . .
C10 C 0.3055(3) 0.6491(8) 0.23351(17) 0.069(2) Uani 1 1 d . . .
H10 H 0.3146 0.6745 0.2577 0.083 Uiso 1 1 calc R . .
C27 C -0.0652(2) 0.8895(5) 0.15544(12) 0.0335(12) Uani 1 1 d . . .
H27 H -0.0740 0.9611 0.1684 0.040 Uiso 1 1 calc R . .
C39 C 0.0937(3) 0.7784(5) 0.23129(13) 0.0543(17) Uani 1 1 d . . .
H39A H 0.1090 0.8300 0.2518 0.065 Uiso 1 1 calc R . .
H39B H 0.0503 0.7954 0.2264 0.065 Uiso 1 1 calc R . .
C8 C 0.2835(2) 0.4901(6) 0.19078(18) 0.0540(17) Uani 1 1 d . . .
H8 H 0.2773 0.4060 0.1856 0.065 Uiso 1 1 calc R . .
C9 C 0.2953(3) 0.5288(7) 0.22570(18) 0.065(2) Uani 1 1 d . . .
H9 H 0.2965 0.4710 0.2447 0.078 Uiso 1 1 calc R . .
C101 C 0.0313(10) 0.2105(18) 0.2006(5) 0.113(7) Uani 0.50 1 d PDU A -1
H10A H 0.0591 0.2784 0.1978 0.169 Uiso 0.50 1 calc PR A -1
H10B H 0.0044 0.2023 0.1788 0.169 Uiso 0.50 1 calc PR A -1
H10C H 0.0543 0.1350 0.2048 0.169 Uiso 0.50 1 calc PR A -1
C102 C -0.0048(11) 0.2345(18) 0.2319(6) 0.196(13) Uani 0.50 1 d PDU A -1
H10D H -0.0478 0.2167 0.2256 0.236 Uiso 0.50 1 calc PR A -1
H10E H -0.0009 0.3208 0.2395 0.236 Uiso 0.50 1 calc PR A -1
C103 C 0.0205(9) 0.149(3) 0.2623(5) 0.27(2) Uani 0.50 1 d PDU A -1
H10F H 0.0490 0.0898 0.2532 0.319 Uiso 0.50 1 calc PR A -1
H10G H 0.0414 0.1967 0.2822 0.319 Uiso 0.50 1 calc PR A -1
C104 C -0.0346(10) 0.0852(14) 0.2751(5) 0.139(8) Uani 0.50 1 d PDU A -1
H10H H -0.0603 0.0540 0.2543 0.167 Uiso 0.50 1 calc PR A -1
H10I H -0.0223 0.0158 0.2910 0.167 Uiso 0.50 1 calc PR A -1
C105 C -0.0679(9) 0.178(2) 0.2953(7) 0.150(11) Uani 0.50 1 d PDU A -1
H10J H -0.0418 0.2484 0.3008 0.225 Uiso 0.50 1 calc PR A -1
H10K H -0.0799 0.1420 0.3178 0.225 Uiso 0.50 1 calc PR A -1
H10L H -0.1038 0.2040 0.2806 0.225 Uiso 0.50 1 calc PR A -1

loop_
_atom_site_aniso_label
_atom_site_aniso_U_11
_atom_site_aniso_U_22
_atom_site_aniso_U_33
_atom_site_aniso_U_23
_atom_site_aniso_U_13
_atom_site_aniso_U_12
Cu1 0.0183(3) 0.0239(3) 0.0195(3) 0.0000(2) 0.0015(2) 0.0004(2)
Cu2 0.0181(3) 0.0241(3) 0.0163(3) -0.0010(2) 0.0020(2) 0.0010(2)
Cl8 0.0250(6) 0.0300(6) 0.0315(6) -0.0076(5) 0.0070(5) -0.0059(5)
Cl5 0.0307(7) 0.0341(7) 0.0446(8) -0.0082(6) 0.0139(6) -0.0081(5)
Cl7 0.0261(6) 0.0299(6) 0.0415(7) -0.0027(5) -0.0006(5) -0.0065(5)
Cl4 0.0444(8) 0.0362(7) 0.0315(7) -0.0030(6) -0.0122(6) 0.0039(6)
Cl6 0.0481(8) 0.0291(7) 0.0574(9) -0.0053(6) 0.0206(7) 0.0034(6)
Cl3 0.0563(9) 0.0487(8) 0.0360(7) -0.0191(6) -0.0093(6) 0.0106(7)
Cl1 0.0606(9) 0.0279(6) 0.0505(9) 0.0016(6) -0.0080(7) -0.0019(6)
Cl2 0.0890(13) 0.0829(12) 0.0455(9) -0.0311(9) -0.0272(9) 0.0389(10)
C18 0.021(2) 0.021(2) 0.024(2) 0.0004(18) 0.0018(19) -0.0017(19)
N5 0.0195(19) 0.026(2) 0.0203(19) 0.0017(16) 0.0023(15) 0.0016(16)
N1 0.020(2) 0.032(2) 0.021(2) 0.0011(17) 0.0012(16) 0.0062(16)
N2 0.022(2) 0.0184(19) 0.0197(19) -0.0035(15) 0.0007(15) 0.0005(15)
N3 0.0166(19) 0.029(2) 0.0203(19) 0.0022(16) 0.0046(15) 0.0001(16)
N4 0.0168(19) 0.0264(19) 0.0175(19) 0.0005(15) 0.0015(15) -0.0039(15)
C17 0.023(3) 0.023(2) 0.039(3) 0.000(2) 0.003(2) -0.008(2)
C1 0.022(2) 0.029(3) 0.029(3) -0.006(2) 0.001(2) -0.002(2)
C3 0.022(2) 0.032(2) 0.016(2) -0.0057(19) 0.0017(18) -0.007(2)
C30 0.019(2) 0.031(2) 0.023(2) -0.003(2) 0.0031(19) -0.007(2)
C34 0.030(3) 0.022(2) 0.019(2) -0.0022(18) 0.0021(19) -0.003(2)
C6 0.015(2) 0.041(3) 0.029(3) 0.009(2) 0.0022(19) 0.009(2)
C31 0.036(3) 0.023(2) 0.031(3) -0.007(2) 0.006(2) 0.002(2)
C29 0.020(2) 0.027(2) 0.014(2) -0.0017(18) 0.0035(18) -0.0021(19)
C22 0.032(3) 0.034(3) 0.017(2) -0.003(2) 0.003(2) -0.002(2)
C2 0.020(2) 0.034(3) 0.026(3) -0.005(2) 0.0051(19) -0.002(2)
C12 0.023(2) 0.021(2) 0.027(2) 0.0025(19) 0.004(2) 0.0010(19)
C24 0.019(2) 0.034(3) 0.026(3) -0.005(2) 0.0006(19) -0.001(2)
C25 0.025(3) 0.045(3) 0.025(3) 0.006(2) 0.006(2) -0.006(2)
C21 0.027(3) 0.040(3) 0.032(3) 0.006(2) 0.002(2) 0.005(2)
C35 0.022(2) 0.026(2) 0.022(2) -0.0006(19) 0.0031(19) 0.0002(19)
C7 0.028(3) 0.045(3) 0.036(3) 0.017(3) 0.000(2) 0.004(2)
C23 0.015(2) 0.036(3) 0.020(2) -0.003(2) -0.0019(18) 0.001(2)
C14 0.047(3) 0.029(3) 0.061(4) -0.015(3) 0.004(3) 0.005(3)
C28 0.027(3) 0.027(2) 0.032(3) 0.000(2) 0.004(2) 0.005(2)
C19 0.025(3) 0.026(2) 0.021(2) 0.0034(19) -0.0016(19) -0.002(2)
C4 0.021(3) 0.046(3) 0.057(4) 0.006(3) 0.008(2) 0.010(2)
C16 0.030(3) 0.026(3) 0.053(3) 0.006(2) -0.006(2) -0.001(2)
C5 0.031(3) 0.035(3) 0.033(3) 0.005(2) 0.004(2) -0.006(2)
C20 0.023(2) 0.020(2) 0.020(2) -0.0004(18) 0.0029(18) -0.0086(19)
C33 0.021(2) 0.034(3) 0.034(3) -0.004(2) 0.008(2) -0.005(2)
C26 0.023(3) 0.058(4) 0.023(3) -0.002(2) 0.008(2) -0.004(2)
C36 0.053(3) 0.032(3) 0.036(3) 0.004(2) 0.017(3) -0.002(3)
C32 0.028(3) 0.034(3) 0.035(3) -0.001(2) 0.013(2) 0.006(2)
C13 0.038(3) 0.024(2) 0.038(3) -0.007(2) -0.001(2) 0.001(2)
C37 0.063(4) 0.038(3) 0.045(3) 0.013(3) 0.019(3) -0.004(3)
C40 0.067(4) 0.047(3) 0.022(3) -0.002(2) 0.004(3) -0.018(3)
C11 0.038(3) 0.076(4) 0.026(3) 0.006(3) -0.001(2) 0.025(3)
C15 0.041(3) 0.033(3) 0.065(4) -0.003(3) 0.004(3) 0.013(3)
C38 0.058(4) 0.079(5) 0.030(3) 0.010(3) 0.008(3) -0.011(3)
C10 0.061(4) 0.112(6) 0.033(3) 0.014(4) -0.001(3) 0.045(4)
C27 0.025(3) 0.048(3) 0.028(3) -0.012(2) 0.008(2) 0.010(2)
C39 0.086(5) 0.059(4) 0.020(3) -0.007(3) 0.017(3) -0.027(3)
C8 0.030(3) 0.057(4) 0.074(5) 0.036(3) -0.001(3) 0.006(3)
C9 0.048(4) 0.101(6) 0.049(4) 0.052(4) 0.016(3) 0.027(4)
C101 0.113(10) 0.111(10) 0.113(10) -0.020(8) 0.005(8) -0.022(8)
C102 0.193(15) 0.199(15) 0.196(16) 0.013(9) 0.013(10) -0.013(10)
C103 0.26(2) 0.27(2) 0.27(2) 0.009(10) 0.009(10) -0.001(10)
C104 0.137(11) 0.138(11) 0.138(11) 0.009(9) -0.013(8) 0.004(9)
C105 0.138(13) 0.159(13) 0.151(13) -0.011(9) -0.006(9) -0.001(9)

loop_
_atom_type_symbol
_atom_type_description
_atom_type_scat_dispersion_real
_atom_type_scat_dispersion_imag
_atom_type_scat_source
C C 0.0033 0.0016 'International Tables Vol C Tables 4.2.6.8 and 6.1.1.4'
H H 0.0000 0.0000 'International Tables Vol C Tables 4.2.6.8 and 6.1.1.4'
N N 0.0061 0.0033 'International Tables Vol C Tables 4.2.6.8 and 6.1.1.4'
Cl Cl 0.1484 0.1585 'International Tables Vol C Tables 4.2.6.8 and 6.1.1.4'
Cu Cu 0.3201 1.2651 'International Tables Vol C Tables 4.2.6.8 and 6.1.1.4'

loop_
_geom_angle_atom_site_label_1
_geom_angle_atom_site_label_2
_geom_angle_atom_site_label_3
_geom_angle
N5 Cu1 N2 141.42(15)
N5 Cu1 N1 123.89(16)
N2 Cu1 N1 94.41(15)
N5 Cu1 Cu2 36.99(11)
N2 Cu1 Cu2 115.34(10)
N1 Cu1 Cu2 130.26(11)
N5 Cu2 N4 150.09(15)
N5 Cu2 N3 115.13(15)
N4 Cu2 N3 94.50(14)
N5 Cu2 Cu1 36.72(11)
N4 Cu2 Cu1 120.33(10)
N3 Cu2 Cu1 128.31(11)
N3 C18 C19 122.2(4)
N3 C18 C21 119.4(4)
C19 C18 C21 118.3(4)
C35 N5 Cu1 125.7(3)
C35 N5 Cu2 127.2(3)
Cu1 N5 Cu2 106.30(17)
C1 N1 C6 119.4(4)
C1 N1 Cu1 122.5(3)
C6 N1 Cu1 118.1(3)
C3 N2 C12 119.0(4)
C3 N2 Cu1 123.0(3)
C12 N2 Cu1 117.9(3)
C18 N3 C23 119.2(4)
C18 N3 Cu2 123.6(3)
C23 N3 Cu2 116.6(3)
C20 N4 C29 119.1(4)
C20 N4 Cu2 123.1(3)
C29 N4 Cu2 117.8(3)
C16 C17 C12 122.6(4)
C16 C17 Cl4 119.3(4)
C12 C17 Cl4 118.1(3)
N1 C1 C2 123.6(4)
N1 C1 C4 119.1(4)
C2 C1 C4 117.3(4)
N2 C3 C2 123.5(4)
N2 C3 C5 118.4(4)
C2 C3 C5 118.0(4)
C31 C30 C29 122.5(4)
C31 C30 Cl7 118.2(3)
C29 C30 Cl7 119.3(3)
C33 C34 C29 122.3(4)
C33 C34 Cl8 119.5(4)
C29 C34 Cl8 118.3(3)
C7 C6 N1 123.5(4)
C7 C6 C11 115.5(5)
N1 C6 C11 121.0(5)
C32 C31 C30 119.7(4)
C30 C29 C34 115.9(4)
C30 C29 N4 122.5(4)
C34 C29 N4 121.4(4)
C3 C2 C1 126.6(4)
C17 C12 C13 116.5(4)
C17 C12 N2 123.0(4)
C13 C12 N2 120.5(4)
C23 C24 C25 121.4(4)
C23 C24 Cl5 118.1(3)
C25 C24 Cl5 120.5(4)
C26 C25 C24 119.5(5)
N5 C35 C36 111.7(4)
N5 C35 C40 114.4(4)
C36 C35 C40 110.5(4)
C8 C7 C6 122.4(5)
C8 C7 Cl1 119.3(5)
C6 C7 Cl1 118.3(4)
C24 C23 C28 117.1(4)
C24 C23 N3 119.9(4)
C28 C23 N3 122.7(4)
C13 C14 C15 118.7(5)
C27 C28 C23 121.3(4)
C27 C28 Cl6 120.0(4)
C23 C28 Cl6 118.7(4)
C18 C19 C20 127.8(4)
C15 C16 C17 118.9(5)
N4 C20 C19 123.1(4)
N4 C20 C22 120.3(4)
C19 C20 C22 116.5(4)
C32 C33 C34 119.3(4)
C27 C26 C25 120.4(4)
C35 C36 C37 111.7(4)
C31 C32 C33 120.4(4)
C14 C13 C12 121.9(5)
C14 C13 Cl3 120.1(4)
C12 C13 Cl3 118.0(4)
C38 C37 C36 111.6(4)
C35 C40 C39 111.5(4)
C10 C11 C6 122.7(6)
C10 C11 Cl2 119.4(5)
C6 C11 Cl2 117.9(4)
C16 C15 C14 121.5(5)
C39 C38 C37 110.5(5)
C9 C10 C11 119.3(6)
C26 C27 C28 120.2(5)
C38 C39 C40 110.4(5)
C9 C8 C7 119.0(6)
C10 C9 C8 121.1(6)
C101 C102 C103 106.1(9)
C104 C103 C102 104.5(8)
C105 C104 C103 106.5(9)

loop_
_geom_bond_atom_site_label_1
_geom_bond_atom_site_label_2
_geom_bond_distance
Cu1 N5 1.793(3)
Cu1 N2 1.916(3)
Cu1 N1 1.943(4)
Cu1 Cu2 2.8782(7)
Cu2 N5 1.804(3)
Cu2 N4 1.927(3)
Cu2 N3 1.941(3)
Cl8 C34 1.728(4)
Cl5 C24 1.742(5)
Cl7 C30 1.740(4)
Cl4 C17 1.735(5)
Cl6 C28 1.741(5)
Cl3 C13 1.740(5)
Cl1 C7 1.733(5)
Cl2 C11 1.749(6)
C18 N3 1.338(5)
C18 C19 1.395(6)
C18 C21 1.522(6)
N5 C35 1.453(5)
N1 C1 1.329(5)
N1 C6 1.410(6)
N2 C3 1.344(5)
N2 C12 1.415(5)
N3 C23 1.422(5)
N4 C20 1.324(5)
N4 C29 1.422(5)
C17 C16 1.385(6)
C17 C12 1.389(6)
C1 C2 1.403(6)
C1 C4 1.519(6)
C3 C2 1.385(6)
C3 C5 1.522(6)
C30 C31 1.384(6)
C30 C29 1.399(6)
C34 C33 1.391(6)
C34 C29 1.400(6)
C6 C7 1.392(7)
C6 C11 1.415(7)
C31 C32 1.372(6)
C22 C20 1.516(6)
C12 C13 1.410(6)
C24 C23 1.392(6)
C24 C25 1.399(6)
C25 C26 1.374(7)
C35 C36 1.512(6)
C35 C40 1.518(6)
C7 C8 1.388(7)
C23 C28 1.396(6)
C14 C13 1.383(7)
C14 C15 1.387(7)
C28 C27 1.388(6)
C19 C20 1.402(6)
C16 C15 1.367(7)
C33 C32 1.381(6)
C26 C27 1.367(7)
C36 C37 1.540(7)
C37 C38 1.514(7)
C40 C39 1.539(7)
C11 C10 1.368(8)
C38 C39 1.508(8)
C10 C9 1.367(9)
C8 C9 1.374(9)
C101 C102 1.487(10)
C102 C103 1.542(10)
C103 C104 1.521(10)
C104 C105 1.494(10)
